data_2210356
loop_
_publ_author_name
'Li, Ming-Xue '
'Zhou, Jing'
'Yan, Lin'
'Wang, Jing-Ping'

_publ_section_title
;
 <i>trans</i>-Bis[acetone
 (2-oxidobenzoyl)hydrazonato-\k^2^<i>N</i>,<i>O</i>]diaquazinc(II)
;
_journal_coeditor_code OB2049
_journal_issue 9
_journal_name_full 'Acta Crystallographica Section E'
_journal_page_first m2321
_journal_page_last m2322
_journal_paper_doi 10.1107/S1600536806033150
_journal_volume 62
_journal_year 2006
_chemical_formula_iupac '[Zn (C10 H11 N2 O2)2 (H2 O)2]'
_chemical_formula_moiety 'C20 H26 N4 O6 Zn'
_chemical_formula_sum 'C20 H26 N4 O6 Zn'
_chemical_formula_weight 483.82
_chemical_name_systematic
;
trans-Bis[acetone (2-oxidobenzoyl)hydrazone-\k^2^N,O]diaquazinc(II)
;
_space_group_IT_number 15
_symmetry_cell_setting monoclinic
_symmetry_space_group_name_Hall '-C 2yc'
_symmetry_space_group_name_H-M 'C 1 2/c 1'
_atom_sites_solution_hydrogens geom
_atom_sites_solution_primary direct
_atom_sites_solution_secondary difmap
_audit_creation_method SHELXL97
_cell_angle_alpha 90.00
_cell_angle_beta 98.955(4)
_cell_angle_gamma 90.00
_cell_formula_units_Z 4
_cell_length_a 12.246(3)
_cell_length_b 8.6666(18)
_cell_length_c 21.714(4)
_cell_measurement_reflns_used 396
_cell_measurement_temperature 173(2)
_cell_measurement_theta_max 28.32
_cell_measurement_theta_min 1.90
_cell_volume 2276.4(8)
_computing_cell_refinement 'SAINT-Plus (Bruker, 2001)'
_computing_data_collection 'SMART (Bruker, 2001)'
_computing_data_reduction SAINT-Plus
_computing_molecular_graphics SHELXL97
_computing_publication_material SHELXL97
_computing_structure_refinement 'SHELXL97 (Sheldrick, 1997)'
_computing_structure_solution 'SHELXS97 (Sheldrick, 1997)'
_diffrn_ambient_temperature 173(2)
_diffrn_measured_fraction_theta_full 0.993
_diffrn_measured_fraction_theta_max 0.993
_diffrn_measurement_device_type 'Bruker SMART APEX CCD area-detector'
_diffrn_measurement_method '0.3\% wide \w'
_diffrn_radiation_monochromator graphite
_diffrn_radiation_source 'fine-focus sealed tube'
_diffrn_radiation_type MoK\a
_diffrn_radiation_wavelength 0.71073
_diffrn_reflns_av_R_equivalents 0.0482
_diffrn_reflns_av_sigmaI/netI 0.0550
_diffrn_reflns_limit_h_max 14
_diffrn_reflns_limit_h_min -14
_diffrn_reflns_limit_k_max 10
_diffrn_reflns_limit_k_min -7
_diffrn_reflns_limit_l_max 25
_diffrn_reflns_limit_l_min -25
_diffrn_reflns_number 5449
_diffrn_reflns_theta_full 25.00
_diffrn_reflns_theta_max 25.00
_diffrn_reflns_theta_min 1.90
_exptl_absorpt_coefficient_mu 1.121
_exptl_absorpt_correction_T_max 0.8772
_exptl_absorpt_correction_T_min 0.8069
_exptl_absorpt_correction_type multi-scan
_exptl_absorpt_process_details '(SADABS; Sheldrick, 2001)'
_exptl_crystal_colour colourless
_exptl_crystal_density_diffrn 1.412
_exptl_crystal_density_method 'not measured'
_exptl_crystal_description irregular
_exptl_crystal_F_000 1008
_exptl_crystal_size_max 0.20
_exptl_crystal_size_mid 0.16
_exptl_crystal_size_min 0.12
_refine_diff_density_max 0.460
_refine_diff_density_min -0.254
_refine_ls_extinction_method none
_refine_ls_goodness_of_fit_ref 1.000
_refine_ls_hydrogen_treatment constr
_refine_ls_matrix_type full
_refine_ls_number_parameters 144
_refine_ls_number_reflns 1990
_refine_ls_number_restraints 1
_refine_ls_restrained_S_all 0.999
_refine_ls_R_factor_all 0.0668
_refine_ls_R_factor_gt 0.0429
_refine_ls_shift/su_max 0.000
_refine_ls_shift/su_mean 0.000
_refine_ls_structure_factor_coef Fsqd
_refine_ls_weighting_details 'calc w = 1/[\s^2^(Fo^2^)+(0.048P)^2^] where P=(Fo^2^+2Fc^2^)/3'
_refine_ls_weighting_scheme calc
_refine_ls_wR_factor_gt 0.0922
_refine_ls_wR_factor_ref 0.0999
_reflns_number_gt 1506
_reflns_number_total 1990
_reflns_threshold_expression I>2\s(I)
_cod_data_source_file ob2049.cif
_cod_data_source_block I
_cod_depositor_comments
;
The following automatic conversions were performed:
'_symmetry_cell_setting' value 'Monoclinic' changed to 'monoclinic'
according to '/home/saulius/struct/CIF-dictionaries/cif_core.dic'
dictionary named 'cif_core.dic' version 2.4.1 from 2010-06-29.

Automatic conversion script
Id: cif_fix_enum 1527 2010-12-29 10:47:43Z saulius 

The following automatic conversions were performed:

'_symmetry_cell_setting' value 'Monoclinic' changed to 'monoclinic'
according to /home/saulius/struct/CIF-dictionaries/cif_core.dic
dictionary named 'cif_core.dic' version 2.4.1 from 2010-06-29.

Automatic conversion script
Id: cif_fix_values 1715 2011-07-08 13:25:40Z adriana 
;
_cod_original_cell_volume 2276.3(8)
_cod_original_sg_symbol_H-M 'C 2/c'
_cod_database_code 2210356
_cod_database_fobs_code 2210356

loop_
_symmetry_equiv_pos_as_xyz
'x, y, z'
'-x, y, -z+1/2'
'x+1/2, y+1/2, z'
'-x+1/2, y+1/2, -z+1/2'
'-x, -y, -z'
'x, -y, z-1/2'
'-x+1/2, -y+1/2, -z'
'x+1/2, -y+1/2, z-1/2'

loop_
_atom_site_type_symbol
_atom_site_label
_atom_site_fract_x
_atom_site_fract_y
_atom_site_fract_z
_atom_site_U_iso_or_equiv
_atom_site_adp_type
_atom_site_calc_flag
_atom_site_refinement_flags
_atom_site_occupancy
Zn Zn1 1.0000 0.0000 0.5000 0.03616(19) Uani d S 1
C C1 0.8386(3) 0.5326(4) 0.40504(17) 0.0406(9) Uani d . 1
C C2 0.8114(3) 0.6356(4) 0.35520(18) 0.0548(10) Uani d . 1
H H2A 0.7875 0.7368 0.3635 0.066 Uiso calc R 1
C C3 0.8180(4) 0.5949(5) 0.29505(19) 0.0655(12) Uani d . 1
H H3A 0.7992 0.6680 0.2625 0.079 Uiso calc R 1
C C4 0.8518(4) 0.4483(5) 0.28097(18) 0.0650(12) Uani d . 1
H H4A 0.8556 0.4201 0.2391 0.078 Uiso calc R 1
C C5 0.8798(3) 0.3447(4) 0.32842(16) 0.0516(10) Uani d . 1
H H5A 0.9041 0.2446 0.3191 0.062 Uiso calc R 1
C C6 0.8734(3) 0.3827(4) 0.38993(15) 0.0372(8) Uani d . 1
C C7 0.9044(3) 0.2635(4) 0.43731(15) 0.0361(8) Uani d . 1
C C8 0.9110(3) 0.2348(4) 0.59806(16) 0.0417(9) Uani d . 1
C C9 0.9414(3) 0.1226(4) 0.64992(16) 0.0556(10) Uani d . 1
H H9A 0.9696 0.0278 0.6335 0.083 Uiso calc R 1
H H9B 0.8759 0.0986 0.6690 0.083 Uiso calc R 1
H H9C 0.9986 0.1677 0.6813 0.083 Uiso calc R 1
C C10 0.8674(3) 0.3888(4) 0.61409(16) 0.0560(11) Uani d . 1
H H10A 0.8049 0.4178 0.5824 0.084 Uiso calc RD 1
H H10B 0.9259 0.4664 0.6155 0.084 Uiso calc R 1
H H10C 0.8429 0.3828 0.6549 0.084 Uiso calc R 1
N N1 0.8964(2) 0.3030(3) 0.49615(12) 0.0371(7) Uani d . 1
H H1A 0.8730 0.3954 0.5047 0.045 Uiso calc RD 1
N N2 0.9255(2) 0.1959(3) 0.54314(12) 0.0352(6) Uani d . 1
O O1 0.8330(2) 0.5742(3) 0.46284(11) 0.0448(6) Uani d . 1
O O2 0.9355(2) 0.1326(3) 0.42416(10) 0.0485(7) Uani d . 1
O OW 1.1452(2) 0.1271(3) 0.51011(12) 0.0601(8) Uani d . 1
H HWB 1.1949 0.0755 0.4960 0.090 Uiso d R 1
H HWA 1.1339 0.2112 0.4900 0.090 Uiso d R 1

loop_
_atom_site_aniso_label
_atom_site_aniso_U_11
_atom_site_aniso_U_22
_atom_site_aniso_U_33
_atom_site_aniso_U_12
_atom_site_aniso_U_13
_atom_site_aniso_U_23
Zn1 0.0424(3) 0.0266(3) 0.0416(3) 0.0021(3) 0.0131(2) -0.0002(3)
C1 0.037(2) 0.031(2) 0.054(2) -0.0024(14) 0.0078(17) 0.0024(16)
C2 0.068(3) 0.037(2) 0.061(3) 0.0089(19) 0.014(2) 0.0089(19)
C3 0.087(4) 0.051(3) 0.057(3) 0.007(2) 0.007(2) 0.020(2)
C4 0.097(4) 0.058(3) 0.041(2) 0.000(2) 0.013(2) 0.0090(19)
C5 0.070(3) 0.041(2) 0.045(2) 0.0029(19) 0.013(2) 0.0004(18)
C6 0.041(2) 0.0324(18) 0.0393(19) -0.0017(15) 0.0097(16) 0.0004(15)
C7 0.037(2) 0.0328(19) 0.0398(19) -0.0010(15) 0.0092(15) -0.0005(15)
C8 0.042(2) 0.041(2) 0.043(2) -0.0016(16) 0.0106(16) -0.0049(16)
C9 0.066(3) 0.061(3) 0.043(2) 0.003(2) 0.019(2) -0.0002(19)
C10 0.070(3) 0.050(2) 0.053(2) 0.005(2) 0.022(2) -0.0141(19)
N1 0.0443(18) 0.0268(14) 0.0425(17) 0.0066(13) 0.0135(13) -0.0014(13)
N2 0.0415(17) 0.0318(15) 0.0347(15) 0.0009(12) 0.0134(13) -0.0029(12)
O1 0.0543(16) 0.0323(13) 0.0509(15) 0.0045(11) 0.0184(12) -0.0034(12)
O2 0.0789(19) 0.0314(13) 0.0372(13) 0.0140(12) 0.0149(13) -0.0016(11)
OW 0.0512(17) 0.0387(14) 0.098(2) -0.0076(12) 0.0359(16) -0.0157(14)

loop_
_atom_type_symbol
_atom_type_description
_atom_type_scat_dispersion_real
_atom_type_scat_dispersion_imag
_atom_type_scat_source
C C 0.0033 0.0016 'International Tables Vol C Tables 4.2.6.8 and 6.1.1.4'
H H 0.0000 0.0000 'International Tables Vol C Tables 4.2.6.8 and 6.1.1.4'
N N 0.0061 0.0033 'International Tables Vol C Tables 4.2.6.8 and 6.1.1.4'
O O 0.0106 0.0060 'International Tables Vol C Tables 4.2.6.8 and 6.1.1.4'
Zn Zn 0.2839 1.4301 'International Tables Vol C Tables 4.2.6.8 and 6.1.1.4'

loop_
_geom_angle_atom_site_label_1
_geom_angle_atom_site_label_2
_geom_angle_atom_site_label_3
_geom_angle_site_symmetry_1
_geom_angle_site_symmetry_3
_geom_angle
_geom_angle_publ_flag
O2 Zn1 O2 5_756 . 180.00(8) ?
O2 Zn1 OW 5_756 5_756 90.23(11) ?
O2 Zn1 OW . 5_756 89.77(11) ?
O2 Zn1 OW 5_756 . 89.77(11) ?
O2 Zn1 OW . . 90.23(11) yes
OW Zn1 OW 5_756 . 180.0 ?
O2 Zn1 N2 5_756 5_756 77.14(9) ?
O2 Zn1 N2 . 5_756 102.86(9) ?
OW Zn1 N2 5_756 5_756 87.17(10) ?
OW Zn1 N2 . 5_756 92.83(9) ?
O2 Zn1 N2 5_756 . 102.86(9) ?
O2 Zn1 N2 . . 77.14(9) yes
OW Zn1 N2 5_756 . 92.83(9) ?
OW Zn1 N2 . . 87.17(9) yes
N2 Zn1 N2 5_756 . 180.00(12) ?
O1 C1 C2 . . 121.3(3) ?
O1 C1 C6 . . 122.1(3) ?
C2 C1 C6 . . 116.6(3) ?
C3 C2 C1 . . 122.0(4) ?
C3 C2 H2A . . 119.0 ?
C1 C2 H2A . . 119.0 ?
C2 C3 C4 . . 120.8(4) ?
C2 C3 H3A . . 119.6 ?
C4 C3 H3A . . 119.6 ?
C5 C4 C3 . . 118.9(4) ?
C5 C4 H4A . . 120.5 ?
C3 C4 H4A . . 120.5 ?
C4 C5 C6 . . 121.6(4) ?
C4 C5 H5A . . 119.2 ?
C6 C5 H5A . . 119.2 ?
C5 C6 C1 . . 120.1(3) ?
C5 C6 C7 . . 117.4(3) ?
C1 C6 C7 . . 122.4(3) ?
O2 C7 N1 . . 121.5(3) ?
O2 C7 C6 . . 122.5(3) ?
N1 C7 C6 . . 116.1(3) ?
N2 C8 C9 . . 118.6(3) ?
N2 C8 C10 . . 123.9(3) ?
C9 C8 C10 . . 117.5(3) ?
C8 C9 H9A . . 109.5 ?
C8 C9 H9B . . 109.5 ?
H9A C9 H9B . . 109.5 ?
C8 C9 H9C . . 109.5 ?
H9A C9 H9C . . 109.5 ?
H9B C9 H9C . . 109.5 ?
C8 C10 H10A . . 109.5 ?
C8 C10 H10B . . 109.5 ?
H10A C10 H10B . . 109.5 ?
C8 C10 H10C . . 109.5 ?
H10A C10 H10C . . 109.5 ?
H10B C10 H10C . . 109.5 ?
C7 N1 N2 . . 118.8(3) ?
C7 N1 H1A . . 120.6 ?
N2 N1 H1A . . 120.6 ?
C8 N2 N1 . . 117.0(3) ?
C8 N2 Zn1 . . 136.6(2) ?
N1 N2 Zn1 . . 106.22(17) ?
C7 O2 Zn1 . . 114.7(2) ?
Zn1 OW HWB . . 109.4 ?
Zn1 OW HWA . . 109.5 ?
HWB OW HWA . . 109.5 ?

loop_
_geom_bond_atom_site_label_1
_geom_bond_atom_site_label_2
_geom_bond_site_symmetry_2
_geom_bond_distance
_geom_bond_publ_flag
Zn1 O2 5_756 2.062(2) ?
Zn1 O2 . 2.062(2) yes
Zn1 OW 5_756 2.074(2) ?
Zn1 OW . 2.074(2) yes
Zn1 N2 5_756 2.204(3) ?
Zn1 N2 . 2.204(3) yes
C1 O1 . 1.318(4) yes
C1 C2 . 1.403(5) ?
C1 C6 . 1.422(4) ?
C2 C3 . 1.367(5) ?
C2 H2A . 0.9500 ?
C3 C4 . 1.385(6) ?
C3 H3A . 0.9500 ?
C4 C5 . 1.369(5) ?
C4 H4A . 0.9500 ?
C5 C6 . 1.389(4) ?
C5 H5A . 0.9500 ?
C6 C7 . 1.465(4) ?
C7 O2 . 1.243(4) yes
C7 N1 . 1.341(4) yes
C8 N2 . 1.278(4) yes
C8 C9 . 1.490(5) ?
C8 C10 . 1.498(5) ?
C9 H9A . 0.9800 ?
C9 H9B . 0.9800 ?
C9 H9C . 0.9800 ?
C10 H10A . 0.9800 ?
C10 H10B . 0.9800 ?
C10 H10C . 0.9800 ?
N1 N2 . 1.384(3) yes
N1 H1A . 0.8800 ?
OW HWB . 0.8501 ?
OW HWA . 0.8498 ?

loop_
_geom_hbond_atom_site_label_D
_geom_hbond_atom_site_label_H
_geom_hbond_atom_site_label_A
_geom_hbond_site_symmetry_A
_geom_hbond_distance_DH
_geom_hbond_distance_HA
_geom_hbond_distance_DA
_geom_hbond_angle_DHA
N1 H1A O1 . 0.88 1.82 2.545(3) 137.6
OW HWA O1 5_766 0.85 2.13 2.659(3) 119.9
OW HWB O1 3_545 0.85 1.94 2.699(3) 148.4
